data_7225840
loop_
_publ_author_name
'Zhu, Bingqing'
'Wang, Jian-Rong'
'Zhang, Qi'
'Mei, Xuefeng'

_publ_section_title
;
 Greener solid-state synthesis: stereo-selective [2 + 2] photodimerization
 of vitamin K3controlled by halogen bonding
;
_journal_issue 34
_journal_name_full CrystEngComm
_journal_page_first 6327
_journal_paper_doi 10.1039/C6CE01236A
_journal_volume 18
_journal_year 2016
_chemical_formula_moiety 'C6 F4 I2, C11 H8 O2'
_chemical_formula_sum 'C17 H8 F4 I2 O2'
_chemical_formula_weight 574.03
_chemical_name_systematic
;
 ? 
;
_space_group_crystal_system monoclinic
_space_group_IT_number 14
_space_group_name_Hall '-P 2yn'
_space_group_name_H-M_alt 'P 1 21/n 1'
_symmetry_space_group_name_Hall '-P 2yn'
_symmetry_space_group_name_H-M 'P 1 21/n 1'
_atom_sites_solution_hydrogens geom
_audit_creation_date 2016-03-03
_audit_creation_method
;
Olex2 1.2-beta
(compiled 2016.02.19 svn.r3266 for OlexSys, GUI svn.r5155)
;
_audit_update_record
;
2016-03-29 deposited with the CCDC.
2016-07-06 downloaded from the CCDC.
;
_cell_angle_alpha 90
_cell_angle_beta 100.088(5)
_cell_angle_gamma 90
_cell_formula_units_Z 4
_cell_length_a 17.0631(12)
_cell_length_b 4.1837(3)
_cell_length_c 24.5252(19)
_cell_measurement_reflns_used 4888
_cell_measurement_temperature 100(2)
_cell_measurement_theta_max 27.27
_cell_measurement_theta_min 2.61
_cell_volume 1723.7(2)
_computing_cell_refinement 'SAINT v7.68A (Bruker, 2009)'
_computing_data_reduction 'SAINT v7.68A (Bruker, 2009)'
_computing_molecular_graphics 'Olex2 (Dolomanov et al., 2009)'
_computing_publication_material 'Olex2 (Dolomanov et al., 2009)'
_computing_structure_refinement 'ShelXL (Sheldrick, 2015)'
_computing_structure_solution 'SHELXS-97 (Sheldrick, 2008)'
_diffrn_ambient_temperature 100
_diffrn_measured_fraction_theta_full 0.996
_diffrn_measured_fraction_theta_max 0.983
_diffrn_measurement_device_type 'Bruker APEX-II CCD'
_diffrn_measurement_method '\f and \w scans'
_diffrn_radiation_monochromator graphite
_diffrn_radiation_type MoK\a
_diffrn_radiation_wavelength 0.71073
_diffrn_reflns_av_R_equivalents 0.0324
_diffrn_reflns_av_unetI/netI 0.0340
_diffrn_reflns_Laue_measured_fraction_full 0.996
_diffrn_reflns_Laue_measured_fraction_max 0.983
_diffrn_reflns_limit_h_max 22
_diffrn_reflns_limit_h_min -22
_diffrn_reflns_limit_k_max 4
_diffrn_reflns_limit_k_min -5
_diffrn_reflns_limit_l_max 31
_diffrn_reflns_limit_l_min -31
_diffrn_reflns_number 15020
_diffrn_reflns_point_group_measured_fraction_full 0.996
_diffrn_reflns_point_group_measured_fraction_max 0.983
_diffrn_reflns_theta_full 25.242
_diffrn_reflns_theta_max 27.578
_diffrn_reflns_theta_min 1.593
_diffrn_standards_number 0
_exptl_absorpt_coefficient_mu 3.697
_exptl_absorpt_correction_T_max 0.7456
_exptl_absorpt_correction_T_min 0.5280
_exptl_absorpt_correction_type multi-scan
_exptl_absorpt_process_details
;
SADABS-2008/1 (Bruker,2008) was used for absorption correction.
wR2(int) was 0.0735 before and 0.0426 after correction.
The Ratio of minimum to maximum transmission is 0.7082.
The \l/2 correction factor is 0.0015.
;
_exptl_crystal_colour yellow
_exptl_crystal_colour_primary yellow
_exptl_crystal_density_diffrn 2.212
_exptl_crystal_density_method 'not measured'
_exptl_crystal_description block
_exptl_crystal_F_000 1072
_exptl_crystal_size_max 0.3
_exptl_crystal_size_mid 0.3
_exptl_crystal_size_min 0.15
_refine_diff_density_max 1.704
_refine_diff_density_min -0.956
_refine_diff_density_rms 0.112
_refine_ls_extinction_method none
_refine_ls_goodness_of_fit_ref 1.020
_refine_ls_hydrogen_treatment constr
_refine_ls_matrix_type full
_refine_ls_number_parameters 227
_refine_ls_number_reflns 3937
_refine_ls_number_restraints 0
_refine_ls_restrained_S_all 1.020
_refine_ls_R_factor_all 0.0537
_refine_ls_R_factor_gt 0.0355
_refine_ls_shift/su_max 0.001
_refine_ls_shift/su_mean 0.000
_refine_ls_structure_factor_coef Fsqd
_refine_ls_weighting_details 'w=1/[\s^2^(Fo^2^)+(0.0308P)^2^+3.7047P] where P=(Fo^2^+2Fc^2^)/3'
_refine_ls_weighting_scheme calc
_refine_ls_wR_factor_gt 0.0725
_refine_ls_wR_factor_ref 0.0795
_reflns_Friedel_coverage 0.000
_reflns_number_gt 3001
_reflns_number_total 3937
_reflns_threshold_expression 'I > 2\s(I)'
_cod_data_source_file c6ce01236a2.cif
_cod_data_source_block 2015620
_cod_depositor_comments 'Adding full bibliography for 7225839--7225840.cif.'
_cod_database_code 7225840
_shelx_space_group_comment
;
The symmetry employed for this shelxl refinement is uniquely defined
by the following loop, which should always be used as a source of
symmetry information in preference to the above space-group names.
They are only intended as comments.
;
_olex2_refinement_description
;
1. Fixed Uiso
 At 1.2 times of:
  All C(H) groups
 At 1.5 times of:
  All C(H,H,H) groups
2.a Aromatic/amide H refined with riding coordinates:
 C6(H6), C5(H5), C3(H3), C7(H7), C8(H8)
2.b Idealised Me refined as rotating group:
 C11(H11A,H11B,H11C)
;
_shelx_shelxl_version_number 2014/7
_olex2_submission_special_instructions 'No special instructions were received'

loop_
_space_group_symop_operation_xyz
'x, y, z'
'-x+1/2, y+1/2, -z+1/2'
'-x, -y, -z'
'x-1/2, -y-1/2, z-1/2'

loop_
_atom_site_label
_atom_site_type_symbol
_atom_site_fract_x
_atom_site_fract_y
_atom_site_fract_z
_atom_site_U_iso_or_equiv
_atom_site_adp_type
_atom_site_occupancy
_atom_site_site_symmetry_order
_atom_site_calc_flag
_atom_site_refinement_flags_posn
I2 I -0.06978(2) 1.15275(8) 0.15194(2) 0.04261(11) Uani 1 1 d .
I1 I 0.30180(2) 0.61075(8) 0.11132(2) 0.04031(10) Uani 1 1 d .
F2 F 0.10357(15) 1.2176(8) 0.22293(11) 0.0487(7) Uani 1 1 d .
F3 F -0.01352(16) 0.7737(9) 0.05132(13) 0.0624(9) Uani 1 1 d .
F1 F 0.24528(14) 1.0061(8) 0.20794(11) 0.0460(7) Uani 1 1 d .
F4 F 0.12906(18) 0.5637(9) 0.03629(13) 0.0666(10) Uani 1 1 d .
C6 C 0.7176(3) 0.8318(14) 0.0367(2) 0.0532(14) Uani 1 1 d .
H6 H 0.7573 0.9188 0.0183 0.064 Uiso 1 1 calc R
C5 C 0.7403(3) 0.6698(12) 0.0866(2) 0.0443(12) Uani 1 1 d .
H5 H 0.7950 0.6464 0.1020 0.053 Uiso 1 1 calc R
C10 C 0.6830(3) 0.5439(12) 0.1134(2) 0.0364(11) Uani 1 1 d .
C4 C 0.7059(3) 0.3726(12) 0.1664(2) 0.0410(12) Uani 1 1 d .
C3 C 0.6411(3) 0.2514(13) 0.1944(2) 0.0411(11) Uani 1 1 d .
H3 H 0.6555 0.1453 0.2289 0.049 Uiso 1 1 calc R
C2 C 0.5634(3) 0.2844(12) 0.1734(2) 0.0376(11) Uani 1 1 d .
C11 C 0.4987(3) 0.1611(14) 0.2007(2) 0.0524(14) Uani 1 1 d .
H11A H 0.5218 0.0473 0.2347 0.079 Uiso 1 1 calc GR
H11B H 0.4651 0.0144 0.1756 0.079 Uiso 1 1 calc GR
H11C H 0.4664 0.3401 0.2100 0.079 Uiso 1 1 calc GR
C7 C 0.6386(3) 0.8680(13) 0.0137(2) 0.0478(13) Uani 1 1 d .
H7 H 0.6238 0.9783 -0.0204 0.057 Uiso 1 1 calc R
C8 C 0.5801(3) 0.7408(12) 0.0409(2) 0.0404(11) Uani 1 1 d .
H8 H 0.5254 0.7638 0.0252 0.048 Uiso 1 1 calc R
C9 C 0.6013(3) 0.5839(11) 0.09010(19) 0.0331(10) Uani 1 1 d .
C1 C 0.5397(3) 0.4476(12) 0.11915(19) 0.0349(10) Uani 1 1 d .
O1 O 0.46942(18) 0.4698(10) 0.09848(14) 0.0508(10) Uani 1 1 d .
O2 O 0.77521(18) 0.3248(10) 0.18674(15) 0.0544(10) Uani 1 1 d .
C16 C 0.0500(3) 0.8349(12) 0.0903(2) 0.0402(11) Uani 1 1 d .
C15 C 0.0410(2) 1.0000(11) 0.13743(19) 0.0316(10) Uani 1 1 d .
C14 C 0.1081(3) 1.0545(11) 0.17676(19) 0.0338(10) Uani 1 1 d .
C13 C 0.1817(2) 0.9452(11) 0.16889(19) 0.0329(10) Uani 1 1 d .
C12 C 0.1907(2) 0.7781(11) 0.12171(19) 0.0319(10) Uani 1 1 d .
C17 C 0.1237(3) 0.7266(12) 0.0826(2) 0.0399(11) Uani 1 1 d .

loop_
_atom_site_aniso_label
_atom_site_aniso_U_11
_atom_site_aniso_U_22
_atom_site_aniso_U_33
_atom_site_aniso_U_23
_atom_site_aniso_U_13
_atom_site_aniso_U_12
I2 0.02426(15) 0.0400(2) 0.0628(2) -0.00245(16) 0.00557(14) 0.00224(13)
I1 0.03354(17) 0.03541(18) 0.0560(2) 0.00241(15) 0.01894(14) 0.00303(14)
F2 0.0349(14) 0.068(2) 0.0448(17) -0.0199(15) 0.0118(12) -0.0016(14)
F3 0.0375(15) 0.086(2) 0.057(2) -0.0210(18) -0.0085(14) -0.0071(17)
F1 0.0269(13) 0.067(2) 0.0421(16) -0.0040(15) 0.0016(11) 0.0022(14)
F4 0.0521(18) 0.090(3) 0.058(2) -0.0381(19) 0.0104(15) -0.0057(18)
C6 0.051(3) 0.053(4) 0.062(4) -0.007(3) 0.025(3) -0.012(3)
C5 0.031(2) 0.044(3) 0.057(3) -0.007(3) 0.006(2) -0.002(2)
C10 0.032(2) 0.037(3) 0.039(3) -0.008(2) 0.005(2) 0.006(2)
C4 0.034(2) 0.045(3) 0.041(3) -0.010(2) -0.001(2) 0.007(2)
C3 0.040(3) 0.046(3) 0.037(3) -0.002(2) 0.002(2) 0.008(2)
C2 0.038(2) 0.038(3) 0.035(3) -0.004(2) 0.004(2) 0.006(2)
C11 0.046(3) 0.058(4) 0.056(3) 0.005(3) 0.015(3) -0.003(3)
C7 0.058(3) 0.045(3) 0.042(3) 0.001(2) 0.012(2) 0.003(3)
C8 0.035(2) 0.043(3) 0.041(3) -0.004(2) 0.003(2) 0.003(2)
C9 0.031(2) 0.032(3) 0.035(2) -0.011(2) 0.0043(19) 0.004(2)
C1 0.032(2) 0.039(3) 0.033(2) -0.009(2) 0.0040(19) 0.003(2)
O1 0.0258(16) 0.079(3) 0.047(2) 0.002(2) 0.0054(15) 0.0068(18)
O2 0.0255(16) 0.082(3) 0.052(2) -0.005(2) -0.0038(15) 0.0119(18)
C16 0.030(2) 0.044(3) 0.044(3) -0.005(2) -0.001(2) -0.008(2)
C15 0.023(2) 0.030(2) 0.043(3) -0.001(2) 0.0073(19) -0.0017(18)
C14 0.031(2) 0.033(3) 0.038(3) -0.003(2) 0.0096(19) -0.001(2)
C13 0.027(2) 0.035(3) 0.037(2) 0.003(2) 0.0070(19) -0.003(2)
C12 0.027(2) 0.028(2) 0.043(3) 0.004(2) 0.012(2) 0.0003(19)
C17 0.041(3) 0.039(3) 0.042(3) -0.010(2) 0.012(2) -0.003(2)

loop_
_atom_type_symbol
_atom_type_description
_atom_type_scat_dispersion_real
_atom_type_scat_dispersion_imag
_atom_type_scat_source
C C 0.0033 0.0016 'International Tables Vol C Tables 4.2.6.8 and 6.1.1.4'
H H 0.0000 0.0000 'International Tables Vol C Tables 4.2.6.8 and 6.1.1.4'
F F 0.0171 0.0103 'International Tables Vol C Tables 4.2.6.8 and 6.1.1.4'
I I -0.4742 1.8119 'International Tables Vol C Tables 4.2.6.8 and 6.1.1.4'
O O 0.0106 0.0060 'International Tables Vol C Tables 4.2.6.8 and 6.1.1.4'

loop_
_geom_angle_atom_site_label_1
_geom_angle_atom_site_label_2
_geom_angle_atom_site_label_3
_geom_angle
C5 C6 H6 119.5
C7 C6 H6 119.5
C7 C6 C5 121.0(5)
C6 C5 H5 120.2
C10 C5 C6 119.7(5)
C10 C5 H5 120.2
C5 C10 C4 120.4(4)
C5 C10 C9 119.5(5)
C9 C10 C4 120.1(4)
C10 C4 C3 117.9(4)
O2 C4 C10 122.0(5)
O2 C4 C3 120.1(5)
C4 C3 H3 118.3
C2 C3 C4 123.4(5)
C2 C3 H3 118.3
C3 C2 C11 123.7(5)
C3 C2 C1 119.1(4)
C11 C2 C1 117.2(4)
C2 C11 H11A 109.5
C2 C11 H11B 109.5
C2 C11 H11C 109.5
H11A C11 H11B 109.5
H11A C11 H11C 109.5
H11B C11 H11C 109.5
C6 C7 H7 120.3
C6 C7 C8 119.5(5)
C8 C7 H7 120.3
C7 C8 H8 119.9
C9 C8 C7 120.3(4)
C9 C8 H8 119.9
C10 C9 C1 119.3(4)
C8 C9 C10 120.1(4)
C8 C9 C1 120.6(4)
C9 C1 C2 120.1(4)
O1 C1 C2 120.0(4)
O1 C1 C9 119.9(4)
F3 C16 C15 120.0(4)
F3 C16 C17 118.8(4)
C15 C16 C17 121.2(4)
C16 C15 I2 122.3(3)
C16 C15 C14 118.0(4)
C14 C15 I2 119.7(3)
F2 C14 C15 120.9(4)
F2 C14 C13 118.4(4)
C15 C14 C13 120.7(4)
F1 C13 C14 118.6(4)
F1 C13 C12 120.0(4)
C14 C13 C12 121.3(4)
C13 C12 I1 120.6(3)
C17 C12 I1 121.8(3)
C17 C12 C13 117.6(4)
F4 C17 C16 118.8(4)
F4 C17 C12 120.0(4)
C12 C17 C16 121.3(4)

loop_
_geom_bond_atom_site_label_1
_geom_bond_atom_site_label_2
_geom_bond_distance
I2 C15 2.085(4)
I1 C12 2.078(4)
F2 C14 1.336(5)
F3 C16 1.339(5)
F1 C13 1.339(5)
F4 C17 1.341(5)
C6 H6 0.9500
C6 C5 1.392(8)
C6 C7 1.375(7)
C5 H5 0.9500
C5 C10 1.375(7)
C10 C4 1.475(7)
C10 C9 1.421(6)
C4 C3 1.489(7)
C4 O2 1.217(5)
C3 H3 0.9500
C3 C2 1.343(6)
C2 C11 1.482(7)
C2 C1 1.486(7)
C11 H11A 0.9800
C11 H11B 0.9800
C11 H11C 0.9800
C7 H7 0.9500
C7 C8 1.400(7)
C8 H8 0.9500
C8 C9 1.365(7)
C9 C1 1.483(6)
C1 O1 1.221(5)
C16 C15 1.377(7)
C16 C17 1.381(6)
C15 C14 1.380(6)
C14 C13 1.383(6)
C13 C12 1.383(6)
C12 C17 1.374(6)

loop_
_geom_torsion_atom_site_label_1
_geom_torsion_atom_site_label_2
_geom_torsion_atom_site_label_3
_geom_torsion_atom_site_label_4
_geom_torsion
I2 C15 C14 F2 -3.3(6)
I2 C15 C14 C13 177.7(3)
I1 C12 C17 F4 0.2(7)
I1 C12 C17 C16 179.0(4)
F2 C14 C13 F1 0.3(7)
F2 C14 C13 C12 -179.2(4)
F3 C16 C15 I2 1.5(7)
F3 C16 C15 C14 179.3(4)
F3 C16 C17 F4 -0.1(7)
F3 C16 C17 C12 -178.9(5)
F1 C13 C12 I1 1.3(6)
F1 C13 C12 C17 -179.0(4)
C6 C5 C10 C4 -179.8(5)
C6 C5 C10 C9 -0.7(7)
C6 C7 C8 C9 0.4(8)
C5 C6 C7 C8 0.2(8)
C5 C10 C4 C3 177.9(5)
C5 C10 C4 O2 -3.2(7)
C5 C10 C9 C8 1.3(7)
C5 C10 C9 C1 180.0(4)
C10 C4 C3 C2 1.4(7)
C10 C9 C1 C2 2.9(7)
C10 C9 C1 O1 -177.2(4)
C4 C10 C9 C8 -179.6(4)
C4 C10 C9 C1 -0.9(7)
C4 C3 C2 C11 179.3(5)
C4 C3 C2 C1 0.5(8)
C3 C2 C1 C9 -2.6(7)
C3 C2 C1 O1 177.4(5)
C11 C2 C1 C9 178.5(4)
C11 C2 C1 O1 -1.4(7)
C7 C6 C5 C10 -0.1(8)
C7 C8 C9 C10 -1.1(7)
C7 C8 C9 C1 -179.8(4)
C8 C9 C1 C2 -178.5(4)
C8 C9 C1 O1 1.5(7)
C9 C10 C4 C3 -1.2(7)
C9 C10 C4 O2 177.7(5)
O2 C4 C3 C2 -177.4(5)
C16 C15 C14 F2 178.9(4)
C16 C15 C14 C13 -0.2(7)
C15 C16 C17 F4 179.2(5)
C15 C16 C17 C12 0.4(8)
C15 C14 C13 F1 179.4(4)
C15 C14 C13 C12 -0.1(7)
C14 C13 C12 I1 -179.1(3)
C14 C13 C12 C17 0.5(7)
C13 C12 C17 F4 -179.5(5)
C13 C12 C17 C16 -0.6(7)
C17 C16 C15 I2 -177.7(4)
C17 C16 C15 C14 0.1(7)
